data_1564949
loop_
_publ_author_name
'Tcho\'n, D.'
'Makal, A.'

_publ_section_title
;
 Maximizing completeness in single-crystal high-pressure diffraction
 experiments: phase transitions in 2{^\,irc}AP
;
_journal_issue 6
_journal_name_full IUCrJ
_journal_page_first
;
;
_journal_paper_doi 10.1107/S2052252521009532
_journal_volume 8
_journal_year 2021
_chemical_formula_moiety 'C20 H14 O2'
_chemical_formula_sum 'C20 H14 O2'
_chemical_formula_weight 286.31
_space_group_crystal_system monoclinic
_space_group_IT_number 14
_space_group_name_Hall '-P 2ac'
_space_group_name_H-M_alt 'P 1 1 21/a'
_atom_sites_solution_hydrogens difmap
_atom_sites_solution_primary dual
_audit_creation_date 2021-03-29
_audit_creation_method
;
Olex2 1.3
(compiled 2020.12.01 svn.r5f60950 for OlexSys, GUI svn.r6272)
;
_cell_angle_alpha 90
_cell_angle_beta 90
_cell_angle_gamma 95.074(17)
_cell_formula_units_Z 4
_cell_length_a 6.8697(19)
_cell_length_b 15.960(2)
_cell_length_c 11.1099(18)
_cell_measurement_reflns_used 2865
_cell_measurement_temperature 295.4(4)
_cell_measurement_theta_max 27.0460
_cell_measurement_theta_min 3.4460
_cell_volume 1213.3(4)
_computing_molecular_graphics 'Olex2 1.3 (Dolomanov et al., 2009)'
_computing_publication_material 'Olex2 1.3 (Dolomanov et al., 2009)'
_computing_structure_refinement 'SHELXL 2016/6 (Sheldrick, 2015)'
_computing_structure_solution 'SHELXD  (Sheldrick, 2008)'
_diffrn_ambient_environment 'Diamond Anvil Cell filled with parabar oil'
_diffrn_ambient_pressure 2029000
_diffrn_ambient_temperature 295.4(4)
_diffrn_crystal_treatment 'Pressurized slowly in parabar oil as a hydrostatic medium.'
_diffrn_detector 'CCD plate'
_diffrn_detector_area_resol_mean 5.2195
_diffrn_detector_type Atlas
_diffrn_measured_fraction_theta_full 0.925
_diffrn_measured_fraction_theta_max 0.848
_diffrn_measurement_details
;
List of Runs (angles in degrees, time in seconds):

  # Type    Start    End  Width  t~exp~   \w     \q     \k     \f   Frames
--------------------------------------------------------------------------
  1  \w    -11.00  24.00   1.00   80.00    --    6.97  81.00 151.00   35
  2  \w    -37.00 -11.00   1.00   80.00    --    6.97 -53.00  17.00   26
  3  \w    -30.00  10.00   1.00   80.00    --    6.97  19.00-180.00   40
  4  \w    -37.00 -10.00   1.00   80.00    --    6.97 -53.00-162.00   27
  5  \w     10.00  38.00   1.00   80.00    --    6.97 -77.00-120.00   28
  6  \w     -7.00  33.00   1.00   80.00    --    6.97 -53.00  17.00   40
  7  \w    -17.00  59.00   1.00   80.00    --    6.97 -13.00   3.00   76
  8  \w    -10.00  24.00   1.00   80.00    --    6.97  81.00 -29.00   34
  9  \w     -9.00  33.00   1.00   80.00    --    6.97 -53.00-162.00   42
 10  \w    -35.00 -12.00   1.00   80.00    --   -8.77  57.00  30.00   23
 11  \w    -33.00  -8.00   1.00   80.00    --   -8.77 -13.00-176.00   25
 12  \w    -19.00  16.00   1.00   80.00    --   -8.77 -97.00-143.00   35
 13  \w     -1.00  33.00   1.00   80.00    --   -8.77 -13.00-176.00   34
 14  \w    -35.00 -12.00   1.00   80.00    --   -8.77  57.00 120.00   23
 15  \w    -35.00 -12.00   1.00   80.00    --   -8.77  57.00-150.00   23
 16  \w    -19.00  18.00   1.00   80.00    --   -8.77 -97.00  35.00   37
 17  \w    -39.00  49.00   1.00   80.00    --   -8.77   0.00   0.00   88
 18  \w    -57.00 -14.00   1.00   80.00    --   -8.77 114.00 -45.00   43
 19  \w    -47.00 -15.00   1.00   80.00    --   -8.77  97.00 143.00   32
 20  \w    -35.00 -12.00   1.00   80.00    --   -8.77  57.00 -60.00   23
 21  \w    -35.00 -12.00   1.00   80.00    --   -8.77  57.00 150.00   23
 22  \w    -64.00 -38.00   1.00  320.00    --   -8.77 135.00 123.00   26
 23  \w    -24.00   7.00   1.00  320.00    --   -8.77  53.00 -17.00   31
 24  \w     10.00  36.00   1.00  320.00    --   -8.77  53.00 -17.00   26
 25  \w     -6.00  39.00   1.00  320.00    --   -8.77-114.00-135.00   45
 26  \w    -24.00  14.00   1.00  320.00    --   -8.77 -39.00  12.00   38
;
_diffrn_measurement_device 'four-circle diffractometer'
_diffrn_measurement_device_type 'SuperNova, Dual, Cu at home/near, Atlas'
_diffrn_measurement_method '\w scans'
_diffrn_measurement_specimen_support 'Diamond Anvil Cell, effective opening angle of 55 degrees'
_diffrn_orient_matrix_type 'CrysAlisPro convention (1999,Acta A55,543-557)'
_diffrn_orient_matrix_UB_11 -0.0116852000
_diffrn_orient_matrix_UB_12 0.0366314000
_diffrn_orient_matrix_UB_13 -0.0827159000
_diffrn_orient_matrix_UB_21 -0.0381792000
_diffrn_orient_matrix_UB_22 -0.0323998000
_diffrn_orient_matrix_UB_23 -0.0167023000
_diffrn_orient_matrix_UB_31 -0.0198297000
_diffrn_orient_matrix_UB_32 0.0410794000
_diffrn_orient_matrix_UB_33 0.0600251000
_diffrn_radiation_probe x-ray
_diffrn_radiation_type MoK\a
_diffrn_radiation_wavelength 0.71073
_diffrn_reflns_av_R_equivalents 0.1529
_diffrn_reflns_av_unetI/netI 0.2781
_diffrn_reflns_Laue_measured_fraction_full 0.925
_diffrn_reflns_Laue_measured_fraction_max 0.848
_diffrn_reflns_limit_h_max 8
_diffrn_reflns_limit_h_min -8
_diffrn_reflns_limit_k_max 21
_diffrn_reflns_limit_k_min -21
_diffrn_reflns_limit_l_max 14
_diffrn_reflns_limit_l_min -14
_diffrn_reflns_number 4304
_diffrn_reflns_point_group_measured_fraction_full 0.925
_diffrn_reflns_point_group_measured_fraction_max 0.848
_diffrn_reflns_theta_full 25.242
_diffrn_reflns_theta_max 28.888
_diffrn_reflns_theta_min 2.236
_diffrn_source 'micro-focus sealed X-ray tube'
_diffrn_source_type 'SuperNova (Mo) X-ray Source'
_exptl_absorpt_coefficient_mu 0.100
_exptl_absorpt_correction_T_max 1.00000
_exptl_absorpt_correction_T_min 0.50558
_exptl_absorpt_correction_type multi-scan
_exptl_absorpt_process_details
;
CrysAlisPro 1.171.41.93a (Rigaku Oxford Diffraction, 2020)
Empirical absorption correction using spherical harmonics,
implemented in SCALE3 ABSPACK scaling algorithm.
;
_exptl_crystal_colour 'clear yellow'
_exptl_crystal_colour_lustre clear
_exptl_crystal_colour_primary yellow
_exptl_crystal_density_diffrn 1.567
_exptl_crystal_description block
_exptl_crystal_F_000 600
_exptl_crystal_preparation 'Mounted in a Diamond-Anvil Cell using parabar oil as pressure medium.'
_exptl_crystal_pressure_history 'Pressurized to 2.0 GPa and left to stabilize over 24 hours.'
_exptl_crystal_size_max 0.205
_exptl_crystal_size_mid 0.152
_exptl_crystal_size_min 0.118
_refine_diff_density_max 0.282
_refine_diff_density_min -0.297
_refine_diff_density_rms 0.074
_refine_ls_extinction_coef 0.013(6)
_refine_ls_extinction_expression Fc^*^=kFc[1+0.001xFc^2^\l^3^/sin(2\q)]^-1/4^
_refine_ls_extinction_method 'SHELXL-2016/6 (Sheldrick 2016)'
_refine_ls_goodness_of_fit_ref 0.868
_refine_ls_hydrogen_treatment constr
_refine_ls_matrix_type full
_refine_ls_number_parameters 203
_refine_ls_number_reflns 4304
_refine_ls_number_restraints 0
_refine_ls_restrained_S_all 0.868
_refine_ls_R_factor_all 0.2303
_refine_ls_R_factor_gt 0.0813
_refine_ls_shift/su_max 0.000
_refine_ls_shift/su_mean 0.000
_refine_ls_structure_factor_coef Fsqd
_refine_ls_weighting_details 'w=1/[\s^2^(Fo^2^)+(0.0825P)^2^] where P=(Fo^2^+2Fc^2^)/3'
_refine_ls_weighting_scheme calc
_refine_ls_wR_factor_gt 0.1556
_refine_ls_wR_factor_ref 0.1843
_reflns_Friedel_coverage 0.000
_reflns_number_gt 1532
_reflns_number_total 4304
_reflns_threshold_expression 'I > 2\s(I)'
_twin_special_details
;
Component 2 rotated by 179.9795\% 
around [1.00 -0.00 -0.04] (reciprocal) or [1.00 -0.00 0.01] (direct)
;
_cod_data_source_file fc5056.cif
_cod_data_source_block 2oAPde_20kbar
_cod_database_code 1564949
_shelx_shelxl_version_number 2016/6
_shelx_space_group_comment
;
The symmetry employed for this shelxl refinement is uniquely defined
by the following loop, which should always be used as a source of
symmetry information in preference to the above space-group names.
They are only intended as comments.
;
_oxdiff_twin_items 2
_oxdiff_twin_integration_method simultaneous
_olex2_refinement_description
;
1. Twinned data refinement
 Scales: 0.594(2)
 0.406(2)
2. Fixed Uiso
 At 1.2 times of:
  All C(H) groups
 At 1.5 times of:
  All C(H,H,H) groups
3.a Aromatic/amide H refined with riding coordinates:
 C3(H3), C4(H4), C6(H6), C7(H7), C8(H8), C10(H10), C11(H11), C14(H14)
3.b Idealised Me refined as rotating group:
 C18(H18A,H18B,H18C), C24(H24A,H24B,H24C)
;
_olex2_submission_special_instructions 'No special instructions were received'

loop_
_space_group_symop_operation_xyz
'x, y, z'
'-x+1/2, -y, z+1/2'
'-x, -y, -z'
'x-1/2, y, -z-1/2'

loop_
_atom_site_label
_atom_site_type_symbol
_atom_site_fract_x
_atom_site_fract_y
_atom_site_fract_z
_atom_site_U_iso_or_equiv
_atom_site_adp_type
_atom_site_occupancy
_atom_site_site_symmetry_order
_atom_site_calc_flag
_atom_site_refinement_flags_posn
_atom_site_refinement_flags_adp
_atom_site_refinement_flags_occupancy
_atom_site_disorder_assembly
_atom_site_disorder_group
O1 O 0.4929(5) 0.96387(16) 0.7811(2) 0.0459(10) Uani 1 1 d . . . . .
O4 O 0.5039(5) 0.52837(16) 0.7829(3) 0.0548(11) Uani 1 1 d . . . . .
C1 C 0.5845(6) 0.8254(2) 0.7482(4) 0.0287(12) Uani 1 1 d . . . . .
C2 C 0.6063(6) 0.8275(2) 0.6216(4) 0.0277(13) Uani 1 1 d . . . . .
C3 C 0.6175(7) 0.9041(2) 0.5526(4) 0.0347(13) Uani 1 1 d . . . . .
H3 H 0.607224 0.954998 0.591787 0.042 Uiso 1 1 calc R U . . .
C4 C 0.6426(7) 0.9036(2) 0.4320(4) 0.0377(14) Uani 1 1 d . . . . .
H4 H 0.648323 0.954316 0.390446 0.045 Uiso 1 1 calc R U . . .
C5 C 0.6607(7) 0.8279(2) 0.3661(4) 0.0322(13) Uani 1 1 d . . . . .
C6 C 0.6855(7) 0.8279(2) 0.2419(3) 0.0369(12) Uani 1 1 d . . . . .
H6 H 0.691339 0.878266 0.199431 0.044 Uiso 1 1 calc R U . . .
C7 C 0.7012(6) 0.7538(2) 0.1819(3) 0.0398(12) Uani 1 1 d . . . . .
H7 H 0.716816 0.754208 0.098724 0.048 Uiso 1 1 calc R U . . .
C8 C 0.6942(7) 0.6789(2) 0.2432(3) 0.0371(12) Uani 1 1 d . . . . .
H8 H 0.706432 0.629415 0.200823 0.044 Uiso 1 1 calc R U . . .
C9 C 0.6690(7) 0.6756(2) 0.3680(3) 0.0301(12) Uani 1 1 d . . . . .
C10 C 0.6601(7) 0.5996(2) 0.4327(4) 0.0336(13) Uani 1 1 d . . . . .
H10 H 0.670738 0.549604 0.391257 0.040 Uiso 1 1 calc R U . . .
C11 C 0.6364(7) 0.5972(2) 0.5544(4) 0.0339(14) Uani 1 1 d . . . . .
H11 H 0.632927 0.545733 0.594051 0.041 Uiso 1 1 calc R U . . .
C12 C 0.6167(7) 0.6721(2) 0.6228(4) 0.0289(13) Uani 1 1 d . . . . .
C13 C 0.5958(6) 0.6729(2) 0.7489(3) 0.0277(11) Uani 1 1 d . . . . .
C14 C 0.5855(6) 0.7491(2) 0.8071(3) 0.0285(10) Uani 1 1 d . . . . .
H14 H 0.578924 0.749015 0.890713 0.034 Uiso 1 1 calc R U . . .
C15 C 0.6258(6) 0.7505(2) 0.5589(3) 0.0277(10) Uani 1 1 d . . . . .
C16 C 0.6534(6) 0.7517(2) 0.4315(3) 0.0288(10) Uani 1 1 d . . . . .
C17 C 0.5572(7) 0.9016(2) 0.8225(4) 0.0325(12) Uani 1 1 d . . . . .
C18 C 0.6074(7) 0.8978(2) 0.9543(3) 0.0343(13) Uani 1 1 d . . . . .
H18A H 0.738097 0.881903 0.963149 0.051 Uiso 1 1 calc R U . . .
H18B H 0.517661 0.857122 0.993533 0.051 Uiso 1 1 calc R U . . .
H18C H 0.598281 0.952103 0.990066 0.051 Uiso 1 1 calc R U . . .
C23 C 0.5745(7) 0.5950(2) 0.8233(4) 0.0363(13) Uani 1 1 d . . . . .
C24 C 0.6379(8) 0.6021(2) 0.9531(4) 0.0411(14) Uani 1 1 d . . . . .
H24A H 0.761809 0.634775 0.958229 0.062 Uiso 1 1 calc R U . . .
H24B H 0.649828 0.546891 0.985140 0.062 Uiso 1 1 calc R U . . .
H24C H 0.542405 0.629048 0.998667 0.062 Uiso 1 1 calc R U . . .

loop_
_atom_site_aniso_label
_atom_site_aniso_U_11
_atom_site_aniso_U_22
_atom_site_aniso_U_33
_atom_site_aniso_U_23
_atom_site_aniso_U_13
_atom_site_aniso_U_12
O1 0.083(3) 0.0305(17) 0.0271(19) 0.0035(14) 0.0066(17) 0.0198(15)
O4 0.108(3) 0.0269(17) 0.0268(19) 0.0003(14) 0.0032(18) -0.0126(16)
C1 0.038(4) 0.025(2) 0.023(3) -0.0015(17) -0.005(2) 0.0021(19)
C2 0.037(4) 0.024(2) 0.021(3) -0.0017(17) -0.003(2) 0.000(2)
C3 0.058(4) 0.027(2) 0.019(3) 0.0005(18) 0.002(2) 0.004(2)
C4 0.058(4) 0.030(3) 0.025(3) 0.0036(19) -0.002(2) 0.003(2)
C5 0.043(4) 0.029(3) 0.025(3) 0.0012(18) -0.004(2) 0.002(2)
C6 0.058(4) 0.034(3) 0.017(3) 0.0056(18) 0.001(2) -0.002(2)
C7 0.060(4) 0.037(3) 0.022(2) 0.000(2) 0.002(2) 0.003(2)
C8 0.053(4) 0.036(3) 0.023(3) -0.0065(18) -0.006(2) 0.010(2)
C9 0.045(4) 0.027(3) 0.018(3) -0.0027(17) -0.005(2) 0.001(2)
C10 0.049(4) 0.023(2) 0.029(3) -0.0028(18) 0.002(2) 0.006(2)
C11 0.048(4) 0.025(2) 0.029(4) -0.0002(19) 0.000(2) 0.006(2)
C12 0.039(4) 0.023(2) 0.024(3) 0.0026(18) -0.002(2) 0.001(2)
C13 0.041(3) 0.021(2) 0.020(3) 0.0024(16) 0.001(2) -0.0017(18)
C14 0.035(3) 0.027(2) 0.024(2) 0.002(2) -0.0018(18) 0.0010(19)
C15 0.034(3) 0.029(2) 0.021(2) -0.003(2) -0.0035(18) 0.0037(18)
C16 0.041(3) 0.028(2) 0.017(2) 0.003(2) -0.0042(19) 0.0031(19)
C17 0.047(4) 0.028(2) 0.023(3) 0.0018(19) 0.005(2) 0.003(2)
C18 0.056(4) 0.025(2) 0.021(3) -0.0039(17) 0.001(2) 0.004(2)
C23 0.050(4) 0.028(2) 0.030(3) 0.003(2) 0.002(2) 0.001(2)
C24 0.068(5) 0.034(3) 0.022(3) 0.0065(18) -0.003(2) 0.006(2)

loop_
_atom_type_symbol
_atom_type_description
_atom_type_scat_dispersion_real
_atom_type_scat_dispersion_imag
_atom_type_scat_source
C C 0.0033 0.0016 'International Tables Vol C Tables 4.2.6.8 and 6.1.1.4'
H H 0.0000 0.0000 'International Tables Vol C Tables 4.2.6.8 and 6.1.1.4'
O O 0.0106 0.0060 'International Tables Vol C Tables 4.2.6.8 and 6.1.1.4'

loop_
_geom_angle_atom_site_label_1
_geom_angle_atom_site_label_2
_geom_angle_atom_site_label_3
_geom_angle
_geom_angle_site_symmetry_1
_geom_angle_site_symmetry_3
_geom_angle_publ_flag
C2 C1 C17 123.3(4) . . ?
C14 C1 C2 118.9(3) . . ?
C14 C1 C17 117.8(4) . . ?
C1 C2 C3 123.2(4) . . ?
C1 C2 C15 118.8(3) . . ?
C15 C2 C3 117.9(4) . . ?
C2 C3 H3 119.3 . . ?
C4 C3 C2 121.4(4) . . ?
C4 C3 H3 119.3 . . ?
C3 C4 H4 118.8 . . ?
C3 C4 C5 122.3(4) . . ?
C5 C4 H4 118.8 . . ?
C6 C5 C4 121.9(4) . . ?
C6 C5 C16 120.3(4) . . ?
C16 C5 C4 117.8(4) . . ?
C5 C6 H6 119.9 . . ?
C7 C6 C5 120.1(4) . . ?
C7 C6 H6 119.9 . . ?
C6 C7 H7 119.7 . . ?
C6 C7 C8 120.7(4) . . ?
C8 C7 H7 119.7 . . ?
C7 C8 H8 119.3 . . ?
C7 C8 C9 121.4(4) . . ?
C9 C8 H8 119.3 . . ?
C8 C9 C10 122.4(4) . . ?
C8 C9 C16 118.6(4) . . ?
C10 C9 C16 118.9(4) . . ?
C9 C10 H10 119.1 . . ?
C11 C10 C9 121.9(4) . . ?
C11 C10 H10 119.1 . . ?
C10 C11 H11 119.3 . . ?
C10 C11 C12 121.5(4) . . ?
C12 C11 H11 119.3 . . ?
C11 C12 C15 117.7(4) . . ?
C13 C12 C11 123.5(4) . . ?
C13 C12 C15 118.8(4) . . ?
C12 C13 C23 123.2(4) . . ?
C14 C13 C12 119.0(3) . . ?
C14 C13 C23 117.7(4) . . ?
C1 C14 C13 123.8(3) . . ?
C1 C14 H14 118.1 . . ?
C13 C14 H14 118.1 . . ?
C2 C15 C12 120.6(3) . . ?
C16 C15 C2 119.6(3) . . ?
C16 C15 C12 119.8(3) . . ?
C5 C16 C9 118.8(3) . . ?
C5 C16 C15 121.0(3) . . ?
C9 C16 C15 120.1(3) . . ?
O1 C17 C1 122.6(4) . . ?
O1 C17 C18 120.1(4) . . ?
C1 C17 C18 117.3(3) . . ?
C17 C18 H18A 109.5 . . ?
C17 C18 H18B 109.5 . . ?
C17 C18 H18C 109.5 . . ?
H18A C18 H18B 109.5 . . ?
H18A C18 H18C 109.5 . . ?
H18B C18 H18C 109.5 . . ?
O4 C23 C13 121.9(4) . . ?
O4 C23 C24 120.6(4) . . ?
C13 C23 C24 117.5(4) . . ?
C23 C24 H24A 109.5 . . ?
C23 C24 H24B 109.5 . . ?
C23 C24 H24C 109.5 . . ?
H24A C24 H24B 109.5 . . ?
H24A C24 H24C 109.5 . . ?
H24B C24 H24C 109.5 . . ?

loop_
_geom_bond_atom_site_label_1
_geom_bond_atom_site_label_2
_geom_bond_distance
_geom_bond_site_symmetry_2
_geom_bond_publ_flag
O1 C17 1.213(4) . ?
O4 C23 1.215(4) . ?
C1 C2 1.414(5) . ?
C1 C14 1.382(4) . ?
C1 C17 1.496(5) . ?
C2 C3 1.440(5) . ?
C2 C15 1.430(4) . ?
C3 H3 0.9300 . ?
C3 C4 1.351(6) . ?
C4 H4 0.9300 . ?
C4 C5 1.427(5) . ?
C5 C6 1.391(5) . ?
C5 C16 1.414(4) . ?
C6 H6 0.9300 . ?
C6 C7 1.370(5) . ?
C7 H7 0.9300 . ?
C7 C8 1.372(5) . ?
C8 H8 0.9300 . ?
C8 C9 1.398(5) . ?
C9 C10 1.406(5) . ?
C9 C16 1.417(5) . ?
C10 H10 0.9300 . ?
C10 C11 1.362(6) . ?
C11 H11 0.9300 . ?
C11 C12 1.433(5) . ?
C12 C13 1.409(5) . ?
C12 C15 1.434(5) . ?
C13 C14 1.386(4) . ?
C13 C23 1.488(5) . ?
C14 H14 0.9300 . ?
C15 C16 1.427(5) . ?
C17 C18 1.507(5) . ?
C18 H18A 0.9600 . ?
C18 H18B 0.9600 . ?
C18 H18C 0.9600 . ?
C23 C24 1.508(6) . ?
C24 H24A 0.9600 . ?
C24 H24B 0.9600 . ?
C24 H24C 0.9600 . ?

loop_
_geom_torsion_atom_site_label_1
_geom_torsion_atom_site_label_2
_geom_torsion_atom_site_label_3
_geom_torsion_atom_site_label_4
_geom_torsion
_geom_torsion_site_symmetry_1
_geom_torsion_site_symmetry_2
_geom_torsion_site_symmetry_3
_geom_torsion_site_symmetry_4
_geom_torsion_publ_flag
C1 C2 C3 C4 178.5(4) . . . . ?
C1 C2 C15 C12 2.1(6) . . . . ?
C1 C2 C15 C16 -178.3(4) . . . . ?
C2 C1 C14 C13 -3.8(6) . . . . ?
C2 C1 C17 O1 23.2(7) . . . . ?
C2 C1 C17 C18 -158.6(4) . . . . ?
C2 C3 C4 C5 -0.4(6) . . . . ?
C2 C15 C16 C5 -0.4(5) . . . . ?
C2 C15 C16 C9 -178.7(4) . . . . ?
C3 C2 C15 C12 179.8(4) . . . . ?
C3 C2 C15 C16 -0.6(6) . . . . ?
C3 C4 C5 C6 179.6(4) . . . . ?
C3 C4 C5 C16 -0.6(6) . . . . ?
C4 C5 C6 C7 -179.7(4) . . . . ?
C4 C5 C16 C9 179.3(4) . . . . ?
C4 C5 C16 C15 1.0(6) . . . . ?
C5 C6 C7 C8 -0.5(6) . . . . ?
C6 C5 C16 C9 -0.9(6) . . . . ?
C6 C5 C16 C15 -179.3(4) . . . . ?
C6 C7 C8 C9 0.6(6) . . . . ?
C7 C8 C9 C10 179.6(4) . . . . ?
C7 C8 C9 C16 -0.9(6) . . . . ?
C8 C9 C10 C11 179.7(4) . . . . ?
C8 C9 C16 C5 1.0(6) . . . . ?
C8 C9 C16 C15 179.4(4) . . . . ?
C9 C10 C11 C12 0.8(6) . . . . ?
C10 C9 C16 C5 -179.4(4) . . . . ?
C10 C9 C16 C15 -1.1(6) . . . . ?
C10 C11 C12 C13 -178.7(4) . . . . ?
C10 C11 C12 C15 -1.0(6) . . . . ?
C11 C12 C13 C14 177.4(4) . . . . ?
C11 C12 C13 C23 -5.5(7) . . . . ?
C11 C12 C15 C2 179.7(4) . . . . ?
C11 C12 C15 C16 0.1(6) . . . . ?
C12 C13 C14 C1 3.5(6) . . . . ?
C12 C13 C23 O4 -27.5(7) . . . . ?
C12 C13 C23 C24 154.5(4) . . . . ?
C12 C15 C16 C5 179.2(4) . . . . ?
C12 C15 C16 C9 0.9(5) . . . . ?
C13 C12 C15 C2 -2.5(6) . . . . ?
C13 C12 C15 C16 177.9(4) . . . . ?
C14 C1 C2 C3 -176.6(4) . . . . ?
C14 C1 C2 C15 0.9(6) . . . . ?
C14 C1 C17 O1 -155.9(4) . . . . ?
C14 C1 C17 C18 22.3(6) . . . . ?
C14 C13 C23 O4 149.6(4) . . . . ?
C14 C13 C23 C24 -28.4(6) . . . . ?
C15 C2 C3 C4 1.0(6) . . . . ?
C15 C12 C13 C14 -0.3(6) . . . . ?
C15 C12 C13 C23 176.8(4) . . . . ?
C16 C5 C6 C7 0.6(7) . . . . ?
C16 C9 C10 C11 0.2(6) . . . . ?
C17 C1 C2 C3 4.3(7) . . . . ?
C17 C1 C2 C15 -178.2(4) . . . . ?
C17 C1 C14 C13 175.3(4) . . . . ?
C23 C13 C14 C1 -173.7(4) . . . . ?

loop_
_twin_individual_id
_twin_individual_mass_fraction_refined
_oxdiff_twin_reflns_isolated
_oxdiff_twin_reflns_overlapped
_twin_individual_twin_lattice_type
_twin_individual_twin_matrix_11
_twin_individual_twin_matrix_12
_twin_individual_twin_matrix_13
_twin_individual_twin_matrix_21
_twin_individual_twin_matrix_22
_twin_individual_twin_matrix_23
_twin_individual_twin_matrix_31
_twin_individual_twin_matrix_32
_twin_individual_twin_matrix_33
1 0.5769 9604 10301 ref 1.0000 0.0000 0.0000 0.0000 1.0000 0.0000 0.0000 0.0000 1.0000
2 0.4231 9494 10301 nmt 0.9990 -0.0027 0.0098 -0.0002 -0.9984 -0.0008 -0.0749 0.0002 -1.0000
